data_4133943
loop_
_publ_author_name
'Liu, Haichao'
'Gu, Yarong'
'Dai, Yuxiang'
'Wang, Kai'
'Zhang, Shitong'
'Chen, Gang'
'Zou, Bo'
'Yang, Bing'

_publ_section_title
;
 Pressure-Induced Blue-Shifted and Enhanced Emission: A Cooperative Effect
 between Aggregation-Induced Emission and Energy-Transfer Suppression.
;
_journal_issue 3
_journal_name_full 'Journal of the American Chemical Society'
_journal_page_first 1153
_journal_page_last 1158
_journal_paper_doi 10.1021/jacs.9b11080
_journal_volume 142
_journal_year 2020
_chemical_formula_moiety 'C40 H28'
_chemical_formula_sum 'C40 H28'
_chemical_formula_weight 508.62
_space_group_crystal_system monoclinic
_space_group_IT_number 14
_space_group_name_Hall '-P 2yn'
_space_group_name_H-M_alt 'P 1 21/n 1'
_atom_sites_solution_hydrogens geom
_atom_sites_solution_primary dual
_audit_creation_date 2019-10-09
_audit_creation_method
;
Olex2 1.2
(compiled 2018.05.29 svn.r3508 for OlexSys, GUI svn.r5506)
;
_cell_angle_alpha 90
_cell_angle_beta 95.461(2)
_cell_angle_gamma 90
_cell_formula_units_Z 4
_cell_length_a 11.7742(5)
_cell_length_b 17.2343(8)
_cell_length_c 13.6399(6)
_cell_measurement_reflns_used 9966
_cell_measurement_temperature 230(2)
_cell_measurement_theta_max 27.49
_cell_measurement_theta_min 2.36
_cell_volume 2755.2(2)
_computing_cell_refinement 'SAINT V8.38A (?, 2016)'
_computing_data_reduction 'SAINT V8.38A (?, 2016)'
_computing_molecular_graphics 'Olex2 (Dolomanov et al., 2009)'
_computing_publication_material 'Olex2 (Dolomanov et al., 2009)'
_computing_structure_refinement 'ShelXL (Sheldrick, 2015)'
_computing_structure_solution 'ShelXT (Sheldrick, 2015)'
_diffrn_ambient_temperature 230.19
_diffrn_measured_fraction_theta_full 0.998
_diffrn_measured_fraction_theta_max 0.998
_diffrn_measurement_device_type 'Bruker APEX-II CCD'
_diffrn_measurement_method '\f and \w scans'
_diffrn_radiation_type MoK\a
_diffrn_radiation_wavelength 0.71073
_diffrn_reflns_av_R_equivalents 0.0512
_diffrn_reflns_av_unetI/netI 0.0360
_diffrn_reflns_Laue_measured_fraction_full 0.998
_diffrn_reflns_Laue_measured_fraction_max 0.998
_diffrn_reflns_limit_h_max 15
_diffrn_reflns_limit_h_min -15
_diffrn_reflns_limit_k_max 22
_diffrn_reflns_limit_k_min -22
_diffrn_reflns_limit_l_max 17
_diffrn_reflns_limit_l_min -17
_diffrn_reflns_number 37506
_diffrn_reflns_point_group_measured_fraction_full 0.998
_diffrn_reflns_point_group_measured_fraction_max 0.998
_diffrn_reflns_theta_full 25.242
_diffrn_reflns_theta_max 27.464
_diffrn_reflns_theta_min 2.401
_diffrn_standards_number 0
_exptl_absorpt_coefficient_mu 0.069
_exptl_absorpt_correction_type none
_exptl_crystal_colour yellow
_exptl_crystal_density_diffrn 1.226
_exptl_crystal_description block
_exptl_crystal_F_000 1072
_refine_diff_density_max 0.174
_refine_diff_density_min -0.202
_refine_diff_density_rms 0.041
_refine_ls_extinction_method none
_refine_ls_goodness_of_fit_ref 1.025
_refine_ls_hydrogen_treatment constr
_refine_ls_matrix_type full
_refine_ls_number_parameters 361
_refine_ls_number_reflns 6298
_refine_ls_number_restraints 0
_refine_ls_restrained_S_all 1.025
_refine_ls_R_factor_all 0.0849
_refine_ls_R_factor_gt 0.0474
_refine_ls_shift/su_max 0.000
_refine_ls_shift/su_mean 0.000
_refine_ls_structure_factor_coef Fsqd
_refine_ls_weighting_details 'w=1/[\s^2^(Fo^2^)+(0.0481P)^2^+0.9486P] where P=(Fo^2^+2Fc^2^)/3'
_refine_ls_weighting_scheme calc
_refine_ls_wR_factor_gt 0.1035
_refine_ls_wR_factor_ref 0.1285
_reflns_Friedel_coverage 0.000
_reflns_number_gt 4244
_reflns_number_total 6298
_reflns_threshold_expression 'I > 2\s(I)'
_cod_data_source_file ja9b11080_si_004.cif
_cod_data_source_block mTPE-AN-230k
_cod_depositor_comments 'Adding full bibliography for 4133943--4133947.cif.'
_cod_database_code 4133943
_shelx_shelxl_version_number 2018/3
_shelx_space_group_comment
;
The symmetry employed for this shelxl refinement is uniquely defined
by the following loop, which should always be used as a source of
symmetry information in preference to the above space-group names.
They are only intended as comments.
;
_olex2_refinement_description
;
1. Fixed Uiso
 At 1.2 times of:
  All C(H) groups
2.a Aromatic/amide H refined with riding coordinates:
 C18(H18), C20(H20), C24(H24), C16(H16), C2(H2), C7(H7), C17(H17), C36(H36),
 C30(H30), C40(H40), C12(H12), C34(H34), C28(H28), C33(H33), C39(H39), C3(H3),
 C5(H5), C25(H25), C11(H11), C26(H26), C9(H9), C32(H32), C4(H4), C31(H31),
 C27(H27), C38(H38), C37(H37), C10(H10)
;
_olex2_submission_special_instructions 'No special instructions were received'

loop_
_space_group_symop_operation_xyz
'x, y, z'
'-x+1/2, y+1/2, -z+1/2'
'-x, -y, -z'
'x-1/2, -y-1/2, z-1/2'

loop_
_atom_site_label
_atom_site_type_symbol
_atom_site_fract_x
_atom_site_fract_y
_atom_site_fract_z
_atom_site_U_iso_or_equiv
_atom_site_adp_type
_atom_site_occupancy
_atom_site_site_symmetry_order
_atom_site_calc_flag
_atom_site_refinement_flags_posn
C19 C 0.79858(13) 0.42201(9) 0.19475(11) 0.0312(3) Uani 1 1 d .
C35 C 0.73816(14) 0.42321(9) 0.01201(11) 0.0326(3) Uani 1 1 d .
C14 C 0.68840(13) 0.41829(9) 0.44828(11) 0.0308(3) Uani 1 1 d .
C29 C 0.77605(14) 0.59629(9) 0.01307(11) 0.0333(4) Uani 1 1 d .
C18 C 0.86949(14) 0.35725(9) 0.20099(12) 0.0344(4) Uani 1 1 d .
H18 H 0.908502 0.342990 0.146744 0.041 Uiso 1 1 calc R
C15 C 0.75142(13) 0.39705(9) 0.36164(11) 0.0303(3) Uani 1 1 d .
C20 C 0.73948(13) 0.44075(9) 0.27560(11) 0.0314(3) Uani 1 1 d .
H20 H 0.690475 0.483925 0.271741 0.038 Uiso 1 1 calc R
C23 C 0.85982(14) 0.58618(9) 0.18962(11) 0.0330(4) Uani 1 1 d .
C1 C 0.73388(13) 0.47560(9) 0.51458(11) 0.0322(3) Uani 1 1 d .
C13 C 0.58642(13) 0.37944(9) 0.46461(11) 0.0330(4) Uani 1 1 d .
C8 C 0.53008(14) 0.39764(10) 0.55068(12) 0.0374(4) Uani 1 1 d .
C21 C 0.78256(13) 0.46805(9) 0.10162(11) 0.0331(4) Uani 1 1 d .
C24 C 0.96399(14) 0.56333(10) 0.23704(13) 0.0394(4) Uani 1 1 d .
H24 H 1.000713 0.518981 0.215289 0.047 Uiso 1 1 calc R
C22 C 0.80496(14) 0.54464(9) 0.10089(12) 0.0339(4) Uani 1 1 d .
C16 C 0.82405(14) 0.33319(9) 0.36643(12) 0.0353(4) Uani 1 1 d .
H16 H 0.833268 0.303082 0.424098 0.042 Uiso 1 1 calc R
C2 C 0.83496(14) 0.51821(10) 0.49984(12) 0.0382(4) Uani 1 1 d .
H2 H 0.872122 0.509332 0.442861 0.046 Uiso 1 1 calc R
C7 C 0.57767(15) 0.45262(10) 0.61674(12) 0.0408(4) Uani 1 1 d .
H7 H 0.541251 0.463614 0.673554 0.049 Uiso 1 1 calc R
C17 C 0.88293(14) 0.31373(10) 0.28655(13) 0.0376(4) Uani 1 1 d .
H17 H 0.932254 0.270719 0.290563 0.045 Uiso 1 1 calc R
C36 C 0.64639(15) 0.37334(11) 0.01742(13) 0.0421(4) Uani 1 1 d .
H36 H 0.613535 0.368227 0.077255 0.051 Uiso 1 1 calc R
C30 C 0.66731(15) 0.59878(10) -0.03615(13) 0.0406(4) Uani 1 1 d .
H30 H 0.610719 0.564701 -0.017768 0.049 Uiso 1 1 calc R
C40 C 0.78682(15) 0.42790(10) -0.07683(12) 0.0403(4) Uani 1 1 d .
H40 H 0.850152 0.460355 -0.081945 0.048 Uiso 1 1 calc R
C6 C 0.67782(14) 0.49200(10) 0.60135(12) 0.0366(4) Uani 1 1 d .
C12 C 0.53590(15) 0.32254(10) 0.39798(13) 0.0409(4) Uani 1 1 d .
H12 H 0.571354 0.310047 0.341130 0.049 Uiso 1 1 calc R
C34 C 0.85804(16) 0.64743(10) -0.01608(13) 0.0418(4) Uani 1 1 d .
H34 H 0.932117 0.646521 0.016387 0.050 Uiso 1 1 calc R
C28 C 0.80733(16) 0.65201(10) 0.22369(13) 0.0423(4) Uani 1 1 d .
H28 H 0.737257 0.668639 0.191820 0.051 Uiso 1 1 calc R
C33 C 0.83209(17) 0.69959(11) -0.09214(13) 0.0468(5) Uani 1 1 d .
H33 H 0.888444 0.733582 -0.111176 0.056 Uiso 1 1 calc R
C39 C 0.74296(17) 0.38528(11) -0.15782(13) 0.0460(4) Uani 1 1 d .
H39 H 0.776560 0.389194 -0.217439 0.055 Uiso 1 1 calc R
C3 C 0.87828(16) 0.57144(11) 0.56699(14) 0.0454(4) Uani 1 1 d .
H3 H 0.944939 0.598751 0.555814 0.054 Uiso 1 1 calc R
C5 C 0.72793(17) 0.54815(11) 0.66976(13) 0.0459(4) Uani 1 1 d .
H5 H 0.692785 0.558683 0.727375 0.055 Uiso 1 1 calc R
C25 C 1.01439(16) 0.60549(12) 0.31641(14) 0.0483(5) Uani 1 1 d .
H25 H 1.085351 0.589855 0.347544 0.058 Uiso 1 1 calc R
C11 C 0.43740(16) 0.28615(11) 0.41539(15) 0.0506(5) Uani 1 1 d .
H11 H 0.405703 0.248799 0.370586 0.061 Uiso 1 1 calc R
C26 C 0.96089(18) 0.67009(12) 0.34970(14) 0.0515(5) Uani 1 1 d .
H26 H 0.995140 0.698344 0.403590 0.062 Uiso 1 1 calc R
C9 C 0.42675(16) 0.35745(12) 0.56553(15) 0.0494(5) Uani 1 1 d .
H9 H 0.389184 0.368458 0.621716 0.059 Uiso 1 1 calc R
C32 C 0.72378(17) 0.70163(11) -0.13982(14) 0.0482(5) Uani 1 1 d .
H32 H 0.705801 0.737322 -0.191074 0.058 Uiso 1 1 calc R
C4 C 0.82424(17) 0.58621(11) 0.65346(14) 0.0493(5) Uani 1 1 d .
H4 H 0.855648 0.622671 0.699611 0.059 Uiso 1 1 calc R
C31 C 0.64156(16) 0.65112(11) -0.11220(14) 0.0477(5) Uani 1 1 d .
H31 H 0.567727 0.652236 -0.145135 0.057 Uiso 1 1 calc R
C27 C 0.85665(18) 0.69331(11) 0.30368(14) 0.0502(5) Uani 1 1 d .
H27 H 0.819453 0.737005 0.326694 0.060 Uiso 1 1 calc R
C38 C 0.65085(17) 0.33739(12) -0.15170(14) 0.0515(5) Uani 1 1 d .
H38 H 0.620895 0.309080 -0.207142 0.062 Uiso 1 1 calc R
C37 C 0.60230(17) 0.33091(12) -0.06387(14) 0.0528(5) Uani 1 1 d .
H37 H 0.539552 0.297851 -0.059148 0.063 Uiso 1 1 calc R
C10 C 0.38207(16) 0.30392(12) 0.50030(16) 0.0553(5) Uani 1 1 d .
H10 H 0.313915 0.278396 0.511437 0.066 Uiso 1 1 calc R

loop_
_atom_site_aniso_label
_atom_site_aniso_U_11
_atom_site_aniso_U_22
_atom_site_aniso_U_33
_atom_site_aniso_U_23
_atom_site_aniso_U_13
_atom_site_aniso_U_12
C19 0.0352(8) 0.0306(8) 0.0281(8) 0.0003(6) 0.0046(6) -0.0024(6)
C35 0.0376(9) 0.0318(8) 0.0292(8) -0.0004(7) 0.0071(6) 0.0034(7)
C14 0.0344(8) 0.0326(8) 0.0256(8) 0.0058(6) 0.0038(6) 0.0026(7)
C29 0.0414(9) 0.0304(8) 0.0287(8) 0.0013(6) 0.0058(7) 0.0028(7)
C18 0.0384(9) 0.0346(8) 0.0315(8) -0.0032(7) 0.0097(7) 0.0025(7)
C15 0.0336(8) 0.0304(8) 0.0274(8) 0.0007(6) 0.0050(6) -0.0032(6)
C20 0.0356(8) 0.0286(8) 0.0306(8) 0.0014(6) 0.0062(6) 0.0030(6)
C23 0.0401(9) 0.0314(8) 0.0283(8) 0.0032(6) 0.0069(7) -0.0036(7)
C1 0.0352(8) 0.0339(8) 0.0279(8) 0.0039(7) 0.0043(6) 0.0044(7)
C13 0.0334(8) 0.0350(8) 0.0306(8) 0.0089(7) 0.0035(6) 0.0022(7)
C8 0.0355(9) 0.0408(9) 0.0368(9) 0.0138(8) 0.0089(7) 0.0052(7)
C21 0.0364(8) 0.0352(8) 0.0290(8) 0.0014(7) 0.0102(6) 0.0029(7)
C24 0.0388(9) 0.0398(9) 0.0400(10) 0.0035(8) 0.0054(7) -0.0017(7)
C22 0.0362(9) 0.0360(9) 0.0306(8) 0.0001(7) 0.0085(7) 0.0018(7)
C16 0.0397(9) 0.0342(8) 0.0317(9) 0.0063(7) 0.0017(7) 0.0014(7)
C2 0.0403(9) 0.0415(9) 0.0336(9) -0.0013(7) 0.0074(7) -0.0022(7)
C7 0.0446(10) 0.0498(10) 0.0299(9) 0.0087(8) 0.0136(7) 0.0112(8)
C17 0.0385(9) 0.0329(8) 0.0413(10) 0.0026(7) 0.0043(7) 0.0074(7)
C36 0.0448(10) 0.0510(11) 0.0315(9) 0.0009(8) 0.0091(7) -0.0054(8)
C30 0.0403(9) 0.0391(9) 0.0434(10) 0.0034(8) 0.0086(8) 0.0039(7)
C40 0.0467(10) 0.0384(9) 0.0376(9) -0.0011(8) 0.0139(8) -0.0015(8)
C6 0.0424(9) 0.0392(9) 0.0286(8) 0.0039(7) 0.0058(7) 0.0081(7)
C12 0.0426(10) 0.0398(9) 0.0395(10) 0.0064(8) 0.0002(7) -0.0027(8)
C34 0.0480(10) 0.0415(9) 0.0357(9) 0.0048(8) 0.0024(8) -0.0075(8)
C28 0.0501(10) 0.0384(9) 0.0379(10) -0.0012(8) 0.0016(8) 0.0026(8)
C33 0.0628(12) 0.0412(10) 0.0375(10) 0.0063(8) 0.0109(9) -0.0081(9)
C39 0.0602(12) 0.0514(11) 0.0282(9) -0.0012(8) 0.0136(8) 0.0046(9)
C3 0.0459(10) 0.0439(10) 0.0458(11) -0.0037(8) 0.0015(8) -0.0041(8)
C5 0.0598(12) 0.0476(10) 0.0309(9) -0.0047(8) 0.0072(8) 0.0090(9)
C25 0.0437(10) 0.0576(12) 0.0423(11) 0.0095(9) -0.0024(8) -0.0106(9)
C11 0.0454(11) 0.0478(11) 0.0564(12) 0.0108(9) -0.0068(9) -0.0095(9)
C26 0.0663(13) 0.0531(12) 0.0345(10) -0.0006(9) 0.0009(9) -0.0223(10)
C9 0.0409(10) 0.0590(12) 0.0503(11) 0.0203(10) 0.0142(8) 0.0040(9)
C32 0.0676(13) 0.0437(10) 0.0340(10) 0.0115(8) 0.0091(9) 0.0130(9)
C4 0.0612(12) 0.0439(10) 0.0418(11) -0.0099(8) -0.0008(9) 0.0005(9)
C31 0.0444(10) 0.0561(11) 0.0423(10) 0.0057(9) 0.0032(8) 0.0129(9)
C27 0.0701(13) 0.0383(10) 0.0427(11) -0.0070(8) 0.0088(10) -0.0022(9)
C38 0.0600(12) 0.0567(12) 0.0369(10) -0.0111(9) -0.0001(9) -0.0043(10)
C37 0.0522(11) 0.0589(12) 0.0470(11) -0.0049(9) 0.0031(9) -0.0183(10)
C10 0.0361(10) 0.0628(13) 0.0669(14) 0.0240(11) 0.0048(9) -0.0074(9)

loop_
_atom_type_symbol
_atom_type_description
_atom_type_scat_dispersion_real
_atom_type_scat_dispersion_imag
_atom_type_scat_source
C C 0.0033 0.0016 'International Tables Vol C Tables 4.2.6.8 and 6.1.1.4'
H H 0.0000 0.0000 'International Tables Vol C Tables 4.2.6.8 and 6.1.1.4'

loop_
_geom_angle_atom_site_label_1
_geom_angle_atom_site_label_2
_geom_angle_atom_site_label_3
_geom_angle
C18 C19 C20 118.58(14)
C18 C19 C21 120.28(14)
C20 C19 C21 121.08(14)
C36 C35 C21 119.29(14)
C36 C35 C40 118.00(15)
C40 C35 C21 122.70(15)
C1 C14 C15 119.36(14)
C1 C14 C13 120.54(14)
C13 C14 C15 120.07(14)
C30 C29 C22 122.10(15)
C30 C29 C34 118.34(15)
C34 C29 C22 119.40(15)
C17 C18 C19 120.41(15)
C20 C15 C14 121.01(14)
C20 C15 C16 118.71(14)
C16 C15 C14 120.28(14)
C15 C20 C19 121.55(14)
C24 C23 C22 122.32(15)
C24 C23 C28 118.43(16)
C28 C23 C22 119.19(15)
C14 C1 C2 122.71(14)
C14 C1 C6 119.33(15)
C2 C1 C6 117.95(15)
C14 C13 C8 119.44(15)
C14 C13 C12 122.32(15)
C12 C13 C8 118.24(15)
C7 C8 C13 119.34(15)
C7 C8 C9 122.31(16)
C9 C8 C13 118.34(17)
C19 C21 C35 115.19(13)
C22 C21 C19 121.19(14)
C22 C21 C35 123.60(14)
C23 C24 C25 120.51(17)
C23 C22 C29 114.06(13)
C21 C22 C29 123.78(15)
C21 C22 C23 122.15(14)
C17 C16 C15 120.35(15)
C3 C2 C1 121.04(16)
C8 C7 C6 121.98(15)
C18 C17 C16 120.38(15)
C37 C36 C35 121.20(16)
C31 C30 C29 120.52(17)
C39 C40 C35 120.71(16)
C7 C6 C1 119.33(15)
C7 C6 C5 122.20(16)
C5 C6 C1 118.47(16)
C11 C12 C13 121.10(18)
C33 C34 C29 121.01(17)
C27 C28 C23 121.07(17)
C32 C33 C34 119.95(17)
C38 C39 C40 120.50(16)
C2 C3 C4 120.84(17)
C4 C5 C6 121.51(17)
C26 C25 C24 120.33(18)
C12 C11 C10 120.66(19)
C25 C26 C27 119.87(18)
C10 C9 C8 121.31(18)
C33 C32 C31 119.82(17)
C5 C4 C3 120.16(17)
C32 C31 C30 120.36(17)
C28 C27 C26 119.78(18)
C39 C38 C37 119.78(17)
C38 C37 C36 119.78(18)
C9 C10 C11 120.34(18)

loop_
_geom_bond_atom_site_label_1
_geom_bond_atom_site_label_2
_geom_bond_distance
C19 C18 1.392(2)
C19 C20 1.397(2)
C19 C21 1.495(2)
C35 C21 1.498(2)
C35 C36 1.388(2)
C35 C40 1.391(2)
C14 C15 1.499(2)
C14 C1 1.410(2)
C14 C13 1.411(2)
C29 C22 1.505(2)
C29 C30 1.389(2)
C29 C34 1.393(2)
C18 C17 1.384(2)
C15 C20 1.390(2)
C15 C16 1.392(2)
C23 C24 1.388(2)
C23 C22 1.499(2)
C23 C28 1.393(2)
C1 C2 1.429(2)
C1 C6 1.437(2)
C13 C8 1.437(2)
C13 C12 1.428(2)
C8 C7 1.388(3)
C8 C9 1.431(2)
C21 C22 1.346(2)
C24 C25 1.389(2)
C16 C17 1.387(2)
C2 C3 1.361(2)
C7 C6 1.394(2)
C36 C37 1.387(3)
C30 C31 1.386(2)
C40 C39 1.385(2)
C6 C5 1.432(2)
C12 C11 1.359(2)
C34 C33 1.385(2)
C28 C27 1.383(3)
C33 C32 1.376(3)
C39 C38 1.372(3)
C3 C4 1.415(3)
C5 C4 1.347(3)
C25 C26 1.377(3)
C11 C10 1.415(3)
C26 C27 1.383(3)
C9 C10 1.353(3)
C32 C31 1.381(3)
C38 C37 1.380(3)
